data_2231713
loop_
_publ_author_name
'Dehno Khalaji, Aliakbar'
'Hafez Ghoran, Salar'
'Gotoh, Kazuma'
'Ishida, Hiroyuki'

_publ_section_title
;
 2-[4-(2-Formylphenoxy)butoxy]benzaldehyde
;
_journal_coeditor_code TK2783
_journal_issue 9
_journal_name_full 'Acta Crystallographica Section E'
_journal_page_first o2484
_journal_paper_doi 10.1107/S1600536811034210
_journal_volume 67
_journal_year 2011
_chemical_formula_iupac 'C18 H18 O4'
_chemical_formula_moiety 'C18 H18 O4'
_chemical_formula_sum 'C18 H18 O4'
_chemical_formula_weight 298.34
_chemical_name_systematic
;
2-[4-(2-Formylphenoxy)butoxy]benzaldehyde
;
_space_group_IT_number 14
_symmetry_cell_setting monoclinic
_symmetry_space_group_name_Hall '-P 2ybc'
_symmetry_space_group_name_H-M 'P 1 21/c 1'
_atom_sites_solution_hydrogens geom
_atom_sites_solution_primary direct
_atom_sites_solution_secondary difmap
_cell_angle_alpha 90.0000
_cell_angle_beta 108.549(4)
_cell_angle_gamma 90.0000
_cell_formula_units_Z 2
_cell_length_a 8.0624(7)
_cell_length_b 14.5896(7)
_cell_length_c 6.8003(4)
_cell_measurement_reflns_used 7072
_cell_measurement_temperature 190.0(10)
_cell_measurement_theta_max 30.1
_cell_measurement_theta_min 3.0
_cell_volume 758.35(9)
_computing_cell_refinement 'PROCESS-AUTO (Rigaku/MSC, 2004)'
_computing_data_collection 'PROCESS-AUTO (Rigaku/MSC, 2004)'
_computing_data_reduction 'CrystalStructure (Rigaku/MSC, 2004)'
_computing_molecular_graphics 'ORTEP-3 (Farrugia, 1997)'
_computing_publication_material
;
CrystalStructure (Rigaku/MSC, 2004) and PLATON (Spek, 2009)
;
_computing_structure_refinement 'SHELXL97 (Sheldrick, 2008)'
_computing_structure_solution 'SHELXS97 (Sheldrick, 2008)'
_diffrn_ambient_temperature 190(2)
_diffrn_detector_area_resol_mean 10.00
_diffrn_measured_fraction_theta_full 0.998
_diffrn_measured_fraction_theta_max 0.996
_diffrn_measurement_device_type 'Rigaku R-AXIS RAPID II'
_diffrn_measurement_method \w
_diffrn_radiation_type 'Mo K\a'
_diffrn_radiation_wavelength 0.71075
_diffrn_reflns_av_R_equivalents 0.0408
_diffrn_reflns_av_sigmaI/netI 0.0341
_diffrn_reflns_limit_h_max 11
_diffrn_reflns_limit_h_min -11
_diffrn_reflns_limit_k_max 20
_diffrn_reflns_limit_k_min -20
_diffrn_reflns_limit_l_max 9
_diffrn_reflns_limit_l_min -9
_diffrn_reflns_number 12149
_diffrn_reflns_theta_full 25.00
_diffrn_reflns_theta_max 30.02
_exptl_absorpt_coefficient_mu 0.092
_exptl_absorpt_correction_T_max 0.986
_exptl_absorpt_correction_T_min 0.980
_exptl_absorpt_correction_type numerical
_exptl_absorpt_process_details
;
(<i>NUMABS</i>; Higashi, 1999)
;
_exptl_crystal_colour pale-yellow
_exptl_crystal_density_diffrn 1.306
_exptl_crystal_density_method 'not measured'
_exptl_crystal_description block
_exptl_crystal_F_000 316.00
_exptl_crystal_size_max 0.30
_exptl_crystal_size_mid 0.24
_exptl_crystal_size_min 0.15
_refine_diff_density_max 0.291
_refine_diff_density_min -0.244
_refine_ls_extinction_method none
_refine_ls_goodness_of_fit_ref 1.133
_refine_ls_hydrogen_treatment constr
_refine_ls_matrix_type full
_refine_ls_number_parameters 100
_refine_ls_number_reflns 2210
_refine_ls_number_restraints 0
_refine_ls_restrained_S_all 1.133
_refine_ls_R_factor_all 0.0881
_refine_ls_R_factor_gt 0.0442
_refine_ls_shift/su_max 0.0001
_refine_ls_shift/su_mean 0.0001
_refine_ls_structure_factor_coef Fsqd
_refine_ls_weighting_details 'calc w=1/[\s^2^(Fo^2^)+(0.0563P)^2^+0.0806P] where P=(Fo^2^+2Fc^2^)/3'
_refine_ls_weighting_scheme calc
_refine_ls_wR_factor_gt 0.1071
_refine_ls_wR_factor_ref 0.1315
_reflns_number_gt 1243
_reflns_number_total 2210
_reflns_threshold_expression I>2\s(I)
_cod_data_source_file tk2783.cif
_cod_data_source_block I
_cod_original_cell_volume 758.35(8)
_cod_original_sg_symbol_H-M 'P 21/c'
_cod_database_code 2231713
_cod_database_fobs_code 2231713

loop_
_symmetry_equiv_pos_site_id
_symmetry_equiv_pos_as_xyz
1 +X,+Y,+Z
2 -X,1/2+Y,1/2-Z
3 -X,-Y,-Z
4 +X,1/2-Y,1/2+Z

loop_
_atom_site_type_symbol
_atom_site_label
_atom_site_fract_x
_atom_site_fract_y
_atom_site_fract_z
_atom_site_U_iso_or_equiv
_atom_site_adp_type
_atom_site_calc_flag
_atom_site_refinement_flags
_atom_site_occupancy
_atom_site_symmetry_multiplicity
O O1 0.18122(15) 0.33844(8) 0.1640(2) 0.0554(4) Uani d . 1 1
O O2 0.69626(12) 0.36790(7) 0.37956(16) 0.0343(3) Uani d . 1 1
C C1 0.45915(17) 0.26677(9) 0.2840(2) 0.0307(3) Uani d . 1 1
C C2 0.64045(18) 0.27981(9) 0.3598(2) 0.0297(3) Uani d . 1 1
C C3 0.75273(18) 0.20492(10) 0.4082(2) 0.0327(3) Uani d . 1 1
H H3 0.8758 0.2135 0.4596 0.039 Uiso calc R 1 1
C C4 0.6825(2) 0.11807(10) 0.3803(2) 0.0380(4) Uani d . 1 1
H H4 0.7586 0.0666 0.4134 0.046 Uiso calc R 1 1
C C5 0.5042(2) 0.10385(11) 0.3054(3) 0.0411(4) Uani d . 1 1
H H5 0.4582 0.0434 0.2868 0.049 Uiso calc R 1 1
C C6 0.3940(2) 0.17801(10) 0.2582(2) 0.0380(4) Uani d . 1 1
H H6 0.2712 0.1684 0.2071 0.046 Uiso calc R 1 1
C C7 0.3391(2) 0.34439(11) 0.2358(3) 0.0396(4) Uani d . 1 1
H H7 0.3882 0.4041 0.2625 0.047 Uiso calc R 1 1
C C8 0.88087(17) 0.38476(10) 0.4570(2) 0.0333(3) Uani d . 1 1
H H8A 0.9405 0.3547 0.3674 0.040 Uiso calc R 1 1
H H8B 0.9307 0.3604 0.5996 0.040 Uiso calc R 1 1
C C9 0.90444(18) 0.48669(10) 0.4558(2) 0.0350(4) Uani d . 1 1
H H9A 0.8379 0.5159 0.5387 0.042 Uiso calc R 1 1
H H9B 0.8568 0.5096 0.3117 0.042 Uiso calc R 1 1

loop_
_atom_site_aniso_label
_atom_site_aniso_U_11
_atom_site_aniso_U_22
_atom_site_aniso_U_33
_atom_site_aniso_U_12
_atom_site_aniso_U_13
_atom_site_aniso_U_23
O1 0.0243(6) 0.0575(8) 0.0782(9) 0.0011(5) 0.0074(6) -0.0063(6)
O2 0.0210(5) 0.0285(5) 0.0497(6) -0.0040(4) 0.0060(4) -0.0021(4)
C1 0.0234(7) 0.0324(8) 0.0352(7) -0.0038(5) 0.0077(6) -0.0030(6)
C2 0.0268(7) 0.0287(7) 0.0333(7) -0.0051(5) 0.0092(6) -0.0032(6)
C3 0.0244(7) 0.0320(8) 0.0391(8) -0.0013(6) 0.0065(6) -0.0020(6)
C4 0.0358(8) 0.0316(8) 0.0447(9) 0.0011(6) 0.0102(7) 0.0001(7)
C5 0.0363(8) 0.0317(8) 0.0521(9) -0.0074(6) 0.0095(7) -0.0039(7)
C6 0.0286(8) 0.0388(9) 0.0441(9) -0.0085(6) 0.0081(7) -0.0055(7)
C7 0.0265(8) 0.0372(9) 0.0529(10) -0.0018(6) 0.0095(7) -0.0027(7)
C8 0.0206(7) 0.0313(7) 0.0453(8) -0.0026(5) 0.0068(6) -0.0035(6)
C9 0.0239(7) 0.0294(7) 0.0489(9) -0.0023(6) 0.0075(6) -0.0035(6)

loop_
_atom_type_symbol
_atom_type_description
_atom_type_scat_dispersion_real
_atom_type_scat_dispersion_imag
_atom_type_scat_source
C C 0.0033 0.0016 'International Tables Vol C Tables 4.2.6.8 and 6.1.1.4'
H H 0.0000 0.0000 'International Tables Vol C Tables 4.2.6.8 and 6.1.1.4'
O O 0.0106 0.0060 'International Tables Vol C Tables 4.2.6.8 and 6.1.1.4'

loop_
_geom_angle_atom_site_label_1
_geom_angle_atom_site_label_2
_geom_angle_atom_site_label_3
_geom_angle_site_symmetry_1
_geom_angle_site_symmetry_3
_geom_angle
C2 O2 C8 . . 118.21(11)
C6 C1 C2 . . 118.83(13)
C6 C1 C7 . . 119.95(13)
C2 C1 C7 . . 121.21(12)
O2 C2 C3 . . 123.48(13)
O2 C2 C1 . . 116.14(12)
C3 C2 C1 . . 120.37(12)
C4 C3 C2 . . 118.85(13)
C4 C3 H3 . . 120.6
C2 C3 H3 . . 120.6
C3 C4 C5 . . 121.62(14)
C3 C4 H4 . . 119.2
C5 C4 H4 . . 119.2
C6 C5 C4 . . 119.28(14)
C6 C5 H5 . . 120.4
C4 C5 H5 . . 120.4
C5 C6 C1 . . 121.05(14)
C5 C6 H6 . . 119.5
C1 C6 H6 . . 119.5
O1 C7 C1 . . 124.87(14)
O1 C7 H7 . . 117.6
C1 C7 H7 . . 117.6
O2 C8 C9 . . 106.66(11)
O2 C8 H8A . . 110.4
C9 C8 H8A . . 110.4
O2 C8 H8B . . 110.4
C9 C8 H8B . . 110.4
H8A C8 H8B . . 108.6
C8 C9 C9 . 3_766 111.50(15)
C8 C9 H9A . . 109.3
C9 C9 H9A 3_766 . 109.3
C8 C9 H9B . . 109.3
C9 C9 H9B 3_766 . 109.3
H9A C9 H9B . . 108.0

loop_
_geom_bond_atom_site_label_1
_geom_bond_atom_site_label_2
_geom_bond_site_symmetry_2
_geom_bond_distance
O1 C7 . 1.2128(18)
O2 C2 . 1.3543(16)
O2 C8 . 1.4333(16)
C1 C6 . 1.3874(19)
C1 C2 . 1.3997(19)
C1 C7 . 1.458(2)
C2 C3 . 1.390(2)
C3 C4 . 1.376(2)
C3 H3 . 0.9500
C4 C5 . 1.379(2)
C4 H4 . 0.9500
C5 C6 . 1.372(2)
C5 H5 . 0.9500
C6 H6 . 0.9500
C7 H7 . 0.9500
C8 C9 . 1.500(2)
C8 H8A . 0.9900
C8 H8B . 0.9900
C9 C9 3_766 1.516(3)
C9 H9A . 0.9900
C9 H9B . 0.9900

loop_
_geom_hbond_atom_site_label_D
_geom_hbond_atom_site_label_H
_geom_hbond_atom_site_label_A
_geom_hbond_site_symmetry_A
_geom_hbond_distance_DH
_geom_hbond_distance_HA
_geom_hbond_distance_DA
_geom_hbond_angle_DHA
C3 H3 O1 4_655 0.95 2.53 3.397(2) 152

loop_
_geom_torsion_atom_site_label_1
_geom_torsion_atom_site_label_2
_geom_torsion_atom_site_label_3
_geom_torsion_atom_site_label_4
_geom_torsion_site_symmetry_4
_geom_torsion
C8 O2 C2 C3 . -0.8(2)
C8 O2 C2 C1 . 179.88(12)
C6 C1 C2 O2 . 179.34(12)
C7 C1 C2 O2 . -1.8(2)
C6 C1 C2 C3 . 0.0(2)
C7 C1 C2 C3 . 178.91(14)
O2 C2 C3 C4 . -179.30(13)
C1 C2 C3 C4 . 0.0(2)
C2 C3 C4 C5 . 0.1(2)
C3 C4 C5 C6 . -0.2(2)
C4 C5 C6 C1 . 0.2(2)
C2 C1 C6 C5 . -0.1(2)
C7 C1 C6 C5 . -179.02(15)
C6 C1 C7 O1 . -3.4(3)
C2 C1 C7 O1 . 177.73(16)
C2 O2 C8 C9 . 178.18(12)
O2 C8 C9 C9 3_766 177.46(15)
